data_4315499
loop_
_publ_author_name
'Hui Wang'
'Sumohan Misra'
'Fei Wang'
'Gordon J. Miller'

_publ_section_title
;
 Structural and Magnetic Characteristics of Gd5GaxSi4-x
;
_journal_name_full 'Inorganic Chemistry'
_journal_page_first 4586
_journal_page_last 4593
_journal_paper_doi 10.1021/ic100142u
_journal_volume 49
_journal_year 2010
_chemical_formula_sum 'Ga0.63 Gd5 Si3.38'
_chemical_formula_weight 924.63
_chemical_name_systematic
; 
 ? 
;
_space_group_IT_number 62
_symmetry_cell_setting orthorhombic
_symmetry_space_group_name_Hall '-P 2ac 2n'
_symmetry_space_group_name_H-M 'P n m a'
_atom_sites_solution_hydrogens none
_atom_sites_solution_primary direct
_atom_sites_solution_secondary difmap
_audit_creation_method SHELXL-97
_cell_angle_alpha 90.00
_cell_angle_beta 90.00
_cell_angle_gamma 90.00
_cell_formula_units_Z 4
_cell_length_a 7.4845(10)
_cell_length_b 14.833(2)
_cell_length_c 7.8087(11)
_cell_measurement_reflns_used 6985
_cell_measurement_temperature 273(2)
_cell_measurement_theta_max 28.26
_cell_measurement_theta_min 2.75
_cell_volume 866.9(2)
_computing_cell_refinement 'Bruker SMART'
_computing_data_collection 'Bruker SMART'
_computing_data_reduction 'Bruker SAINT'
_computing_molecular_graphics 'Bruker SHELXTL'
_computing_publication_material 'Bruker SHELXTL'
_computing_structure_refinement 'SHELXL-97 (Sheldrick, 1997)'
_computing_structure_solution 'SHELXS-97 (Sheldrick, 1990)'
_diffrn_ambient_temperature 273(2)
_diffrn_measured_fraction_theta_full 1.000
_diffrn_measured_fraction_theta_max 0.974
_diffrn_measurement_device_type 'CCD area detector'
_diffrn_measurement_method 'phi and omega scans'
_diffrn_radiation_monochromator graphite
_diffrn_radiation_source 'fine-focus sealed tube'
_diffrn_radiation_type MoK\a
_diffrn_radiation_wavelength 0.71073
_diffrn_reflns_av_R_equivalents 0.0428
_diffrn_reflns_av_sigmaI/netI 0.0294
_diffrn_reflns_limit_h_max 9
_diffrn_reflns_limit_h_min -9
_diffrn_reflns_limit_k_max 19
_diffrn_reflns_limit_k_min -18
_diffrn_reflns_limit_l_max 10
_diffrn_reflns_limit_l_min -10
_diffrn_reflns_number 6985
_diffrn_reflns_theta_full 25.00
_diffrn_reflns_theta_max 28.26
_diffrn_reflns_theta_min 2.75
_exptl_absorpt_coefficient_mu 39.990
_exptl_absorpt_correction_T_max 0.2781
_exptl_absorpt_correction_T_min 0.134
_exptl_absorpt_correction_type empirical
_exptl_absorpt_process_details 'SADABS; Sheldrick 2003'
_exptl_crystal_colour metallic
_exptl_crystal_density_diffrn 7.084
_exptl_crystal_density_meas ?
_exptl_crystal_density_method 'not measured'
_exptl_crystal_description plate
_exptl_crystal_F_000 1547
_exptl_crystal_size_max 0.05026
_exptl_crystal_size_mid 0.041
_exptl_crystal_size_min 0.032
_refine_diff_density_max 2.258
_refine_diff_density_min -1.272
_refine_diff_density_rms 0.335
_refine_ls_extinction_method none
_refine_ls_goodness_of_fit_ref 1.078
_refine_ls_hydrogen_treatment none
_refine_ls_matrix_type full
_refine_ls_number_parameters 49
_refine_ls_number_reflns 1083
_refine_ls_number_restraints 0
_refine_ls_restrained_S_all 1.078
_refine_ls_R_factor_all 0.0283
_refine_ls_R_factor_gt 0.0233
_refine_ls_shift/su_max 0.001
_refine_ls_shift/su_mean 0.000
_refine_ls_structure_factor_coef Fsqd
_refine_ls_weighting_details 'calc w=1/[\s^2^(Fo^2^)+(0.0222P)^2^+0.7225P] where P=(Fo^2^+2Fc^2^)/3'
_refine_ls_weighting_scheme calc
_refine_ls_wR_factor_gt 0.0491
_refine_ls_wR_factor_ref 0.0507
_reflns_number_gt 964
_reflns_number_total 1083
_reflns_threshold_expression >2sigma(I)
_cod_data_source_file ic100142u_si_001_1.cif
_cod_data_source_block Gd5Ga0.63Si3.37
_cod_depositor_comments
;
The following automatic conversions were performed:

'_symmetry_cell_setting' value 'Orthorhombic' changed to
'orthorhombic' according to the built-in table from CIF Core
dictionary named 'cif_core.dic' version 2.4.1 from 2010-06-29.

Automatic conversion script
Id: cif_fix_values 1646 2011-03-28 12:23:43Z adriana 

The following automatic conversions were performed:

'_exptl_crystal_density_meas' value 'not measured' was changed to '?'
- the value is perceived as not measured.

Automatic conversion script
Id: cif_fix_values 3008 2015-01-20 13:52:24Z robertas 
;
_cod_database_code 4315499

loop_
_symmetry_equiv_pos_as_xyz
'x, y, z'
'-x+1/2, -y, z+1/2'
'-x, y+1/2, -z'
'x+1/2, -y+1/2, -z+1/2'
'-x, -y, -z'
'x-1/2, y, -z-1/2'
'x, -y-1/2, z'
'-x-1/2, y-1/2, z-1/2'

loop_
_atom_site_label
_atom_site_type_symbol
_atom_site_fract_x
_atom_site_fract_y
_atom_site_fract_z
_atom_site_U_iso_or_equiv
_atom_site_adp_type
_atom_site_occupancy
_atom_site_symmetry_multiplicity
_atom_site_calc_flag
_atom_site_refinement_flags
_atom_site_disorder_assembly
_atom_site_disorder_group
Gd1 Gd 0.02528(4) 0.59619(2) 0.18205(4) 0.01246(11) Uani 1 1 d . . .
Gd2 Gd 0.31834(4) 0.12245(2) 0.17896(4) 0.01059(11) Uani 1 1 d . . .
Gd3 Gd 0.14843(6) 0.2500 0.51354(6) 0.01160(12) Uani 1 2 d S . .
Ga1 Ga 0.14906(19) 0.04002(10) 0.47126(18) 0.0125(5) Uani 0.181(5) 1 d P . .
Si1 Si 0.14906(19) 0.04002(10) 0.47126(18) 0.0125(5) Uani 0.819(5) 1 d P . .
Ga2 Ga 0.0231(3) 0.2500 0.1005(3) 0.0116(7) Uani 0.113(7) 2 d SP . .
Si2 Si 0.0231(3) 0.2500 0.1005(3) 0.0116(7) Uani 0.887(7) 2 d SP . .
Ga3 Ga 0.2619(3) 0.2500 0.8760(3) 0.0117(7) Uani 0.149(7) 2 d SP . .
Si3 Si 0.2619(3) 0.2500 0.8760(3) 0.0117(7) Uani 0.851(7) 2 d SP . .

loop_
_atom_site_aniso_label
_atom_site_aniso_U_11
_atom_site_aniso_U_22
_atom_site_aniso_U_33
_atom_site_aniso_U_23
_atom_site_aniso_U_13
_atom_site_aniso_U_12
Gd1 0.01157(19) 0.0130(2) 0.01278(18) 0.00137(12) 0.00161(12) 0.00165(13)
Gd2 0.01082(18) 0.00920(19) 0.01177(18) -0.00019(12) 0.00106(11) 0.00047(12)
Gd3 0.0112(2) 0.0110(3) 0.0126(2) 0.000 0.00036(17) 0.000
Ga1 0.0135(8) 0.0113(9) 0.0126(8) 0.0025(6) -0.0004(6) -0.0028(6)
Si1 0.0135(8) 0.0113(9) 0.0126(8) 0.0025(6) -0.0004(6) -0.0028(6)
Ga2 0.0098(12) 0.0090(13) 0.0160(13) 0.000 -0.0003(8) 0.000
Si2 0.0098(12) 0.0090(13) 0.0160(13) 0.000 -0.0003(8) 0.000
Ga3 0.0113(12) 0.0125(12) 0.0113(11) 0.000 -0.0005(8) 0.000
Si3 0.0113(12) 0.0125(12) 0.0113(11) 0.000 -0.0005(8) 0.000

loop_
_atom_type_symbol
_atom_type_description
_atom_type_scat_dispersion_real
_atom_type_scat_dispersion_imag
_atom_type_scat_source
Si Si 0.0817 0.0704 'International Tables Vol C Tables 4.2.6.8 and 6.1.1.4'
Ga Ga 0.2307 1.6083 'International Tables Vol C Tables 4.2.6.8 and 6.1.1.4'
Gd Gd -0.1653 3.9035 'International Tables Vol C Tables 4.2.6.8 and 6.1.1.4'

loop_
_geom_angle_atom_site_label_1
_geom_angle_atom_site_label_2
_geom_angle_atom_site_label_3
_geom_angle
_geom_angle_site_symmetry_1
_geom_angle_site_symmetry_3
_geom_angle_publ_flag
Si1 Gd1 Ga1 0.00(7) 8_665 8_665 ?
Si1 Gd1 Si1 136.74(5) 8_665 3_556 ?
Ga1 Gd1 Si1 136.74(5) 8_665 3_556 ?
Si1 Gd1 Ga1 136.74(5) 8_665 3_556 ?
Ga1 Gd1 Ga1 136.74(5) 8_665 3_556 ?
Si1 Gd1 Ga1 0.00(7) 3_556 3_556 ?
Si1 Gd1 Si3 131.33(5) 8_665 5_566 ?
Ga1 Gd1 Si3 131.33(5) 8_665 5_566 ?
Si1 Gd1 Si3 91.88(5) 3_556 5_566 ?
Ga1 Gd1 Si3 91.88(5) 3_556 5_566 ?
Si1 Gd1 Ga3 131.33(5) 8_665 5_566 ?
Ga1 Gd1 Ga3 131.33(5) 8_665 5_566 ?
Si1 Gd1 Ga3 91.88(5) 3_556 5_566 ?
Ga1 Gd1 Ga3 91.88(5) 3_556 5_566 ?
Si3 Gd1 Ga3 0.00(5) 5_566 5_566 ?
Si1 Gd1 Si3 93.03(5) 8_665 2_564 ?
Ga1 Gd1 Si3 93.03(5) 8_665 2_564 ?
Si1 Gd1 Si3 89.29(5) 3_556 2_564 ?
Ga1 Gd1 Si3 89.29(5) 3_556 2_564 ?
Si3 Gd1 Si3 83.74(3) 5_566 2_564 ?
Ga3 Gd1 Si3 83.74(3) 5_566 2_564 ?
Si1 Gd1 Ga3 93.03(5) 8_665 2_564 ?
Ga1 Gd1 Ga3 93.03(5) 8_665 2_564 ?
Si1 Gd1 Ga3 89.29(5) 3_556 2_564 ?
Ga1 Gd1 Ga3 89.29(5) 3_556 2_564 ?
Si3 Gd1 Ga3 83.74(3) 5_566 2_564 ?
Ga3 Gd1 Ga3 83.74(3) 5_566 2_564 ?
Si3 Gd1 Ga3 0.00(7) 2_564 2_564 ?
Si1 Gd1 Si1 88.67(2) 8_665 7_565 ?
Ga1 Gd1 Si1 88.67(2) 8_665 7_565 ?
Si1 Gd1 Si1 48.19(5) 3_556 7_565 ?
Ga1 Gd1 Si1 48.19(5) 3_556 7_565 ?
Si3 Gd1 Si1 139.45(5) 5_566 7_565 ?
Ga3 Gd1 Si1 139.45(5) 5_566 7_565 ?
Si3 Gd1 Si1 88.36(4) 2_564 7_565 ?
Ga3 Gd1 Si1 88.36(4) 2_564 7_565 ?
Si1 Gd1 Ga1 88.67(2) 8_665 7_565 ?
Ga1 Gd1 Ga1 88.67(2) 8_665 7_565 ?
Si1 Gd1 Ga1 48.19(5) 3_556 7_565 ?
Ga1 Gd1 Ga1 48.19(5) 3_556 7_565 ?
Si3 Gd1 Ga1 139.45(5) 5_566 7_565 ?
Ga3 Gd1 Ga1 139.45(5) 5_566 7_565 ?
Si3 Gd1 Ga1 88.36(4) 2_564 7_565 ?
Ga3 Gd1 Ga1 88.36(4) 2_564 7_565 ?
Si1 Gd1 Ga1 0.00(6) 7_565 7_565 ?
Si1 Gd1 Si2 85.01(5) 8_665 5_565 ?
Ga1 Gd1 Si2 85.01(5) 8_665 5_565 ?
Si1 Gd1 Si2 137.99(5) 3_556 5_565 ?
Ga1 Gd1 Si2 137.99(5) 3_556 5_565 ?
Si3 Gd1 Si2 46.35(5) 5_566 5_565 ?
Ga3 Gd1 Si2 46.35(5) 5_566 5_565 ?
Si3 Gd1 Si2 82.70(4) 2_564 5_565 ?
Ga3 Gd1 Si2 82.70(4) 2_564 5_565 ?
Si1 Gd1 Si2 168.75(5) 7_565 5_565 ?
Ga1 Gd1 Si2 168.75(5) 7_565 5_565 ?
Si1 Gd1 Ga2 85.01(5) 8_665 5_565 ?
Ga1 Gd1 Ga2 85.01(5) 8_665 5_565 ?
Si1 Gd1 Ga2 137.99(5) 3_556 5_565 ?
Ga1 Gd1 Ga2 137.99(5) 3_556 5_565 ?
Si3 Gd1 Ga2 46.35(5) 5_566 5_565 ?
Ga3 Gd1 Ga2 46.35(5) 5_566 5_565 ?
Si3 Gd1 Ga2 82.70(4) 2_564 5_565 ?
Ga3 Gd1 Ga2 82.70(4) 2_564 5_565 ?
Si1 Gd1 Ga2 168.75(5) 7_565 5_565 ?
Ga1 Gd1 Ga2 168.75(5) 7_565 5_565 ?
Si2 Gd1 Ga2 0.00(8) 5_565 5_565 ?
Ga1 Gd2 Si1 97.27(2) . 2_554 ?
Ga1 Gd2 Ga1 97.27(2) . 2_554 ?
Si1 Gd2 Ga1 0.00(8) 2_554 2_554 ?
Ga1 Gd2 Ga2 96.11(5) . . ?
Si1 Gd2 Ga2 118.27(5) 2_554 . ?
Ga1 Gd2 Ga2 118.27(5) 2_554 . ?
Ga1 Gd2 Si2 92.16(5) . 6_656 ?
Si1 Gd2 Si2 143.40(5) 2_554 6_656 ?
Ga1 Gd2 Si2 143.40(5) 2_554 6_656 ?
Ga2 Gd2 Si2 95.58(3) . 6_656 ?
Ga1 Gd2 Ga2 92.16(5) . 6_656 ?
Si1 Gd2 Ga2 143.40(5) 2_554 6_656 ?
Ga1 Gd2 Ga2 143.40(5) 2_554 6_656 ?
Ga2 Gd2 Ga2 95.58(3) . 6_656 ?
Si2 Gd2 Ga2 0.00(7) 6_656 6_656 ?
Ga1 Gd2 Si1 119.96(5) . 6_656 ?
Si1 Gd2 Si1 51.42(5) 2_554 6_656 ?
Ga1 Gd2 Si1 51.42(5) 2_554 6_656 ?
Ga2 Gd2 Si1 142.39(5) . 6_656 ?
Si2 Gd2 Si1 93.46(5) 6_656 6_656 ?
Ga2 Gd2 Si1 93.46(5) 6_656 6_656 ?
Ga1 Gd2 Ga1 119.96(5) . 6_656 ?
Si1 Gd2 Ga1 51.42(5) 2_554 6_656 ?
Ga1 Gd2 Ga1 51.42(5) 2_554 6_656 ?
Ga2 Gd2 Ga1 142.39(5) . 6_656 ?
Si2 Gd2 Ga1 93.46(5) 6_656 6_656 ?
Ga2 Gd2 Ga1 93.46(5) 6_656 6_656 ?
Si1 Gd2 Ga1 0.00(7) 6_656 6_656 ?
Ga1 Gd2 Si3 144.50(5) . 1_554 ?
Si1 Gd2 Si3 95.32(4) 2_554 1_554 ?
Ga1 Gd2 Si3 95.32(4) 2_554 1_554 ?
Ga2 Gd2 Si3 49.02(6) . 1_554 ?
Si2 Gd2 Si3 97.19(4) 6_656 1_554 ?
Ga2 Gd2 Si3 97.19(4) 6_656 1_554 ?
Si1 Gd2 Si3 93.65(5) 6_656 1_554 ?
Ga1 Gd2 Si3 93.65(5) 6_656 1_554 ?
Ga1 Gd2 Ga3 144.50(5) . 1_554 ?
Si1 Gd2 Ga3 95.32(4) 2_554 1_554 ?
Ga1 Gd2 Ga3 95.32(4) 2_554 1_554 ?
Ga2 Gd2 Ga3 49.02(6) . 1_554 ?
Si2 Gd2 Ga3 97.19(4) 6_656 1_554 ?
Ga2 Gd2 Ga3 97.19(4) 6_656 1_554 ?
Si1 Gd2 Ga3 93.65(5) 6_656 1_554 ?
Ga1 Gd2 Ga3 93.65(5) 6_656 1_554 ?
Si3 Gd2 Ga3 0.00(8) 1_554 1_554 ?
Si2 Gd3 Ga2 0.00(8) 6_656 6_656 ?
Si2 Gd3 Ga3 90.92(6) 6_656 . ?
Ga2 Gd3 Ga3 90.92(6) 6_656 . ?
Si2 Gd3 Si3 178.98(6) 6_656 6_557 ?
Ga2 Gd3 Si3 178.98(6) 6_656 6_557 ?
Ga3 Gd3 Si3 90.10(4) . 6_557 ?
Si2 Gd3 Ga3 178.98(6) 6_656 6_557 ?
Ga2 Gd3 Ga3 178.98(6) 6_656 6_557 ?
Ga3 Gd3 Ga3 90.10(4) . 6_557 ?
Si3 Gd3 Ga3 0.00(2) 6_557 6_557 ?
Si2 Gd3 Ga1 88.09(3) 6_656 . ?
Ga2 Gd3 Ga1 88.09(3) 6_656 . ?
Ga3 Gd3 Ga1 95.77(3) . . ?
Si3 Gd3 Ga1 91.81(3) 6_557 . ?
Ga3 Gd3 Ga1 91.81(3) 6_557 . ?
Si2 Gd3 Si1 88.09(3) 6_656 7_565 ?
Ga2 Gd3 Si1 88.09(3) 6_656 7_565 ?
Ga3 Gd3 Si1 95.77(3) . 7_565 ?
Si3 Gd3 Si1 91.81(3) 6_557 7_565 ?
Ga3 Gd3 Si1 91.81(3) 6_557 7_565 ?
Ga1 Gd3 Si1 167.90(5) . 7_565 ?
Si2 Gd3 Ga1 88.09(3) 6_656 7_565 ?
Ga2 Gd3 Ga1 88.09(3) 6_656 7_565 ?
Ga3 Gd3 Ga1 95.77(3) . 7_565 ?
Si3 Gd3 Ga1 91.81(3) 6_557 7_565 ?
Ga3 Gd3 Ga1 91.81(3) 6_557 7_565 ?
Ga1 Gd3 Ga1 167.90(5) . 7_565 ?
Si1 Gd3 Ga1 0.00(7) 7_565 7_565 ?
Si2 Gd3 Ga2 88.60(4) 6_656 . ?
Ga2 Gd3 Ga2 88.60(4) 6_656 . ?
Ga3 Gd3 Ga2 179.52(5) . . ?
Si3 Gd3 Ga2 90.38(5) 6_557 . ?
Ga3 Gd3 Ga2 90.38(5) 6_557 . ?
Ga1 Gd3 Ga2 84.22(3) . . ?
Si1 Gd3 Ga2 84.22(3) 7_565 . ?
Ga1 Gd3 Ga2 84.22(3) 7_565 . ?
Si1 Ga1 Ga1 0.00(6) 5_556 5_556 ?
Si1 Ga1 Gd2 135.78(8) 5_556 . ?
Ga1 Ga1 Gd2 135.78(8) 5_556 . ?
Si1 Ga1 Gd2 65.99(6) 5_556 2 ?
Ga1 Ga1 Gd2 65.99(6) 5_556 2 ?
Gd2 Ga1 Gd2 138.97(6) . 2 ?
Si1 Ga1 Gd2 62.59(6) 5_556 6_556 ?
Ga1 Ga1 Gd2 62.59(6) 5_556 6_556 ?
Gd2 Ga1 Gd2 83.12(4) . 6_556 ?
Gd2 Ga1 Gd2 128.58(5) 2 6_556 ?
Si1 Ga1 Gd1 136.47(8) 5_556 8_656 ?
Ga1 Ga1 Gd1 136.47(8) 5_556 8_656 ?
Gd2 Ga1 Gd1 87.72(4) . 8_656 ?
Gd2 Ga1 Gd1 81.90(4) 2 8_656 ?
Gd2 Ga1 Gd1 139.24(6) 6_556 8_656 ?
Si1 Ga1 Gd1 66.93(6) 5_556 3_546 ?
Ga1 Ga1 Gd1 66.93(6) 5_556 3_546 ?
Gd2 Ga1 Gd1 139.28(6) . 3_546 ?
Gd2 Ga1 Gd1 76.88(3) 2 3_546 ?
Gd2 Ga1 Gd1 83.41(4) 6_556 3_546 ?
Gd1 Ga1 Gd1 78.08(3) 8_656 3_546 ?
Si1 Ga1 Gd3 116.12(8) 5_556 . ?
Ga1 Ga1 Gd3 116.12(8) 5_556 . ?
Gd2 Ga1 Gd3 70.26(4) . . ?
Gd2 Ga1 Gd3 139.79(5) 2 . ?
Gd2 Ga1 Gd3 68.57(3) 6_556 . ?
Gd1 Ga1 Gd3 70.94(3) 8_656 . ?
Gd1 Ga1 Gd3 69.04(3) 3_546 . ?
Si1 Ga1 Gd1 64.88(6) 5_556 7_565 ?
Ga1 Ga1 Gd1 64.88(6) 5_556 7_565 ?
Gd2 Ga1 Gd1 80.48(4) . 7_565 ?
Gd2 Ga1 Gd1 83.90(4) 2 7_565 ?
Gd2 Ga1 Gd1 74.93(3) 6_556 7_565 ?
Gd1 Ga1 Gd1 142.25(5) 8_656 7_565 ?
Gd1 Ga1 Gd1 131.81(5) 3_546 7_565 ?
Gd3 Ga1 Gd1 135.13(5) . 7_565 ?
Si3 Ga2 Ga3 0.00(7) 1_554 1_554 ?
Si3 Ga2 Gd3 117.95(9) 1_554 6_556 ?
Ga3 Ga2 Gd3 117.95(9) 1_554 6_556 ?
Si3 Ga2 Gd2 67.26(6) 1_554 7_565 ?
Ga3 Ga2 Gd2 67.26(6) 1_554 7_565 ?
Gd3 Ga2 Gd2 140.43(3) 6_556 7_565 ?
Si3 Ga2 Gd2 67.26(6) 1_554 . ?
Ga3 Ga2 Gd2 67.26(6) 1_554 . ?
Gd3 Ga2 Gd2 140.43(3) 6_556 . ?
Gd2 Ga2 Gd2 79.04(5) 7_565 . ?
Si3 Ga2 Gd2 140.46(3) 1_554 6_556 ?
Ga3 Ga2 Gd2 140.46(3) 1_554 6_556 ?
Gd3 Ga2 Gd2 71.64(5) 6_556 6_556 ?
Gd2 Ga2 Gd2 131.81(8) 7_565 6_556 ?
Gd2 Ga2 Gd2 81.91(3) . 6_556 ?
Si3 Ga2 Gd2 140.46(3) 1_554 4_455 ?
Ga3 Ga2 Gd2 140.46(3) 1_554 4_455 ?
Gd3 Ga2 Gd2 71.64(5) 6_556 4_455 ?
Gd2 Ga2 Gd2 81.91(3) 7_565 4_455 ?
Gd2 Ga2 Gd2 131.81(8) . 4_455 ?
Gd2 Ga2 Gd2 78.75(5) 6_556 4_455 ?
Si3 Ga2 Gd1 66.26(5) 1_554 3_545 ?
Ga3 Ga2 Gd1 66.26(5) 1_554 3_545 ?
Gd3 Ga2 Gd1 71.52(4) 6_556 3_545 ?
Gd2 Ga2 Gd1 132.93(7) 7_565 3_545 ?
Gd2 Ga2 Gd1 76.82(3) . 3_545 ?
Gd2 Ga2 Gd1 83.54(3) 6_556 3_545 ?
Gd2 Ga2 Gd1 142.54(7) 4_455 3_545 ?
Si3 Ga2 Gd1 66.26(5) 1_554 5_565 ?
Ga3 Ga2 Gd1 66.26(5) 1_554 5_565 ?
Gd3 Ga2 Gd1 71.52(4) 6_556 5_565 ?
Gd2 Ga2 Gd1 76.82(3) 7_565 5_565 ?
Gd2 Ga2 Gd1 132.93(7) . 5_565 ?
Gd2 Ga2 Gd1 142.54(7) 6_556 5_565 ?
Gd2 Ga2 Gd1 83.54(3) 4_455 5_565 ?
Gd1 Ga2 Gd1 91.16(6) 3_545 5_565 ?
Si3 Ga2 Gd3 118.22(9) 1_554 . ?
Ga3 Ga2 Gd3 118.22(9) 1_554 . ?
Gd3 Ga2 Gd3 123.84(7) 6_556 . ?
Gd2 Ga2 Gd3 66.08(4) 7_565 . ?
Gd2 Ga2 Gd3 66.08(4) . . ?
Gd2 Ga2 Gd3 65.73(4) 6_556 . ?
Gd2 Ga2 Gd3 65.73(4) 4_455 . ?
Gd1 Ga2 Gd3 134.01(3) 3_545 . ?
Gd1 Ga2 Gd3 134.01(3) 5_565 . ?
Si2 Ga3 Ga2 0.00(7) 1_556 1_556 ?
Si2 Ga3 Gd3 117.73(9) 1_556 . ?
Ga2 Ga3 Gd3 117.73(9) 1_556 . ?
Si2 Ga3 Gd3 118.97(9) 1_556 6_657 ?
Ga2 Ga3 Gd3 118.97(9) 1_556 6_657 ?
Gd3 Ga3 Gd3 123.30(7) . 6_657 ?
Si2 Ga3 Gd2 63.71(6) 1_556 7_566 ?
Ga2 Ga3 Gd2 63.71(6) 1_556 7_566 ?
Gd3 Ga3 Gd2 141.31(3) . 7_566 ?
Gd3 Ga3 Gd2 69.31(4) 6_657 7_566 ?
Si2 Ga3 Gd2 63.71(6) 1_556 1_556 ?
Ga2 Ga3 Gd2 63.71(6) 1_556 1_556 ?
Gd3 Ga3 Gd2 141.31(3) . 1_556 ?
Gd3 Ga3 Gd2 69.31(4) 6_657 1_556 ?
Gd2 Ga3 Gd2 76.43(5) 7_566 1_556 ?
Si2 Ga3 Gd1 67.40(5) 1_556 3_546 ?
Ga2 Ga3 Gd1 67.40(5) 1_556 3_546 ?
Gd3 Ga3 Gd1 70.60(4) . 3_546 ?
Gd3 Ga3 Gd1 133.73(3) 6_657 3_546 ?
Gd2 Ga3 Gd1 130.55(7) 7_566 3_546 ?
Gd2 Ga3 Gd1 76.05(3) 1_556 3_546 ?
Si2 Ga3 Gd1 67.40(5) 1_556 5_566 ?
Ga2 Ga3 Gd1 67.40(5) 1_556 5_566 ?
Gd3 Ga3 Gd1 70.60(4) . 5_566 ?
Gd3 Ga3 Gd1 133.73(3) 6_657 5_566 ?
Gd2 Ga3 Gd1 76.05(3) 7_566 5_566 ?
Gd2 Ga3 Gd1 130.55(7) 1_556 5_566 ?
Gd1 Ga3 Gd1 92.17(6) 3_546 5_566 ?
Si2 Ga3 Gd1 133.93(3) 1_556 8_656 ?
Ga2 Ga3 Gd1 133.93(3) 1_556 8_656 ?
Gd3 Ga3 Gd1 71.73(4) . 8_656 ?
Gd3 Ga3 Gd1 69.80(4) 6_657 8_656 ?
Gd2 Ga3 Gd1 138.24(7) 7_566 8_656 ?
Gd2 Ga3 Gd1 81.66(3) 1_556 8_656 ?
Gd1 Ga3 Gd1 75.76(2) 3_546 8_656 ?
Gd1 Ga3 Gd1 142.32(7) 5_566 8_656 ?
Si2 Ga3 Gd1 133.93(3) 1_556 2_565 ?
Ga2 Ga3 Gd1 133.93(3) 1_556 2_565 ?
Gd3 Ga3 Gd1 71.73(4) . 2_565 ?
Gd3 Ga3 Gd1 69.80(4) 6_657 2_565 ?
Gd2 Ga3 Gd1 81.66(3) 7_566 2_565 ?
Gd2 Ga3 Gd1 138.24(7) 1_556 2_565 ?
Gd1 Ga3 Gd1 142.32(7) 3_546 2_565 ?
Gd1 Ga3 Gd1 75.76(2) 5_566 2_565 ?
Gd1 Ga3 Gd1 92.13(6) 8_656 2_565 ?

loop_
_geom_bond_atom_site_label_1
_geom_bond_atom_site_label_2
_geom_bond_distance
_geom_bond_site_symmetry_2
_geom_bond_publ_flag
Gd1 Si1 3.0568(15) 8_665 ?
Gd1 Ga1 3.0568(15) 8_665 ?
Gd1 Si1 3.1186(15) 3_556 ?
Gd1 Ga1 3.1186(15) 3_556 ?
Gd1 Si3 3.1672(15) 5_566 ?
Gd1 Ga3 3.1672(15) 5_566 ?
Gd1 Si3 3.1681(15) 2_564 ?
Gd1 Ga3 3.1681(15) 2_564 ?
Gd1 Si1 3.1688(15) 7_565 ?
Gd1 Ga1 3.1688(15) 7_565 ?
Gd1 Si2 3.1944(16) 5_565 ?
Gd1 Ga2 3.1944(16) 5_565 ?
Gd2 Ga1 2.8828(15) . ?
Gd2 Si1 2.9152(15) 2_554 ?
Gd2 Ga1 2.9152(15) 2_554 ?
Gd2 Ga2 2.9730(17) . ?
Gd2 Si2 2.9822(17) 6_656 ?
Gd2 Ga2 2.9822(17) 6_656 ?
Gd2 Si1 2.9997(15) 6_656 ?
Gd2 Ga1 2.9997(15) 6_656 ?
Gd2 Si3 3.0582(17) 1_554 ?
Gd2 Ga3 3.0582(17) 1_554 ?
Gd3 Si2 2.942(2) 6_656 ?
Gd3 Ga2 2.942(2) 6_656 ?
Gd3 Ga3 2.955(2) . ?
Gd3 Si3 3.019(2) 6_557 ?
Gd3 Ga3 3.019(2) 6_557 ?
Gd3 Ga1 3.1321(16) . ?
Gd3 Si1 3.1321(16) 7_565 ?
Gd3 Ga1 3.1321(16) 7_565 ?
Gd3 Ga2 3.359(2) . ?
Ga1 Si1 2.567(3) 5_556 ?
Ga1 Ga1 2.567(3) 5_556 ?
Ga1 Gd2 2.9152(15) 2 ?
Ga1 Gd2 2.9997(15) 6_556 ?
Ga1 Gd1 3.0569(15) 8_656 ?
Ga1 Gd1 3.1186(15) 3_546 ?
Ga1 Gd1 3.1688(15) 7_565 ?
Ga2 Si3 2.503(3) 1_554 ?
Ga2 Ga3 2.503(3) 1_554 ?
Ga2 Gd3 2.942(2) 6_556 ?
Ga2 Gd2 2.9730(17) 7_565 ?
Ga2 Gd2 2.9822(17) 6_556 ?
Ga2 Gd2 2.9822(17) 4_455 ?
Ga2 Gd1 3.1944(16) 3_545 ?
Ga2 Gd1 3.1944(16) 5_565 ?
Ga3 Si2 2.503(3) 1_556 ?
Ga3 Ga2 2.503(3) 1_556 ?
Ga3 Gd3 3.019(2) 6_657 ?
Ga3 Gd2 3.0582(17) 7_566 ?
Ga3 Gd2 3.0582(17) 1_556 ?
Ga3 Gd1 3.1672(15) 3_546 ?
Ga3 Gd1 3.1672(15) 5_566 ?
Ga3 Gd1 3.1681(15) 8_656 ?
Ga3 Gd1 3.1681(15) 2_565 ?
